data_7160697
loop_
_publ_author_name
'Dubey, Sapana'
'Trivedi, Pragya'
'Sau, Madan'
'Mandal, Sukanya'
'Roy, Shreya'
'Rout, Subhrakanta'
'Das, Subhojit'
'Sahoo, Gokarneswar'
'Bonne, Damien'
'Das, Tapas'

_publ_section_title
;
 Oxidative functionalization of cyclopentane-1,3-diones: cell imaging
 studies of diphenothiazine derivatives.
;
_journal_issue 38
_journal_name_full 'Organic &amp; biomolecular chemistry'
_journal_page_first 8672
_journal_page_last 8677
_journal_paper_doi 10.1039/d5ob01082a
_journal_volume 23
_journal_year 2025
_chemical_formula_sum 'C25 H18 N2 S2'
_chemical_formula_weight 410.55
_space_group_crystal_system monoclinic
_space_group_IT_number 14
_space_group_name_Hall '-P 2ybc'
_space_group_name_H-M_alt 'P 1 21/c 1'
_atom_sites_solution_hydrogens geom
_audit_creation_method SHELXL-2019/3
_audit_update_record
;
2024-07-15 deposited with the CCDC.	2025-08-21 downloaded from the CCDC.
;
_cell_angle_alpha 90
_cell_angle_beta 104.783(9)
_cell_angle_gamma 90
_cell_formula_units_Z 4
_cell_length_a 10.6819(9)
_cell_length_b 15.6337(15)
_cell_length_c 12.8651(11)
_cell_measurement_reflns_used 2961
_cell_measurement_temperature 297(2)
_cell_measurement_theta_max 25.9530
_cell_measurement_theta_min 3.1300
_cell_volume 2077.3(3)
_computing_structure_refinement 'SHELXL-2019/2 (Sheldrick, 2019)'
_diffrn_ambient_temperature 297(2)
_diffrn_detector_area_resol_mean 8.0303
_diffrn_measured_fraction_theta_full 1.000
_diffrn_measured_fraction_theta_max 0.871
_diffrn_measurement_device_type 'SuperNova, Single source at offset/far, EosS2'
_diffrn_radiation_type MoK\a
_diffrn_radiation_wavelength 0.71073
_diffrn_reflns_av_R_equivalents 0.0326
_diffrn_reflns_av_unetI/netI 0.0699
_diffrn_reflns_Laue_measured_fraction_full 1.000
_diffrn_reflns_Laue_measured_fraction_max 0.871
_diffrn_reflns_limit_h_max 14
_diffrn_reflns_limit_h_min -13
_diffrn_reflns_limit_k_max 19
_diffrn_reflns_limit_k_min -16
_diffrn_reflns_limit_l_max 17
_diffrn_reflns_limit_l_min -17
_diffrn_reflns_number 11079
_diffrn_reflns_point_group_measured_fraction_full 1.000
_diffrn_reflns_point_group_measured_fraction_max 0.871
_diffrn_reflns_theta_full 25.500
_diffrn_reflns_theta_max 29.148
_diffrn_reflns_theta_min 1.972
_diffrn_source 'micro-focus sealed X-ray tube'
_diffrn_source_type 'SuperNova (Mo) X-ray Source'
_exptl_absorpt_coefficient_mu 0.270
_exptl_absorpt_correction_T_max 1.00000
_exptl_absorpt_correction_T_min 0.55333
_exptl_absorpt_correction_type multi-scan
_exptl_absorpt_process_details
;
CrysAlisPro 1.171.40.69a (Rigaku Oxford Diffraction, 2020)
Empirical absorption correction using spherical harmonics,
 implemented in SCALE3 ABSPACK scaling algorithm.
;
_exptl_crystal_colour YELLOW
_exptl_crystal_density_diffrn 1.313
_exptl_crystal_description 'NEEDLE SHAPE'
_exptl_crystal_F_000 856
_exptl_crystal_size_max 0.125
_exptl_crystal_size_mid 0.110
_exptl_crystal_size_min 0.100
_refine_diff_density_max 0.225
_refine_diff_density_min -0.232
_refine_diff_density_rms 0.036
_refine_ls_extinction_method none
_refine_ls_goodness_of_fit_ref 0.990
_refine_ls_hydrogen_treatment constr
_refine_ls_matrix_type full
_refine_ls_number_parameters 263
_refine_ls_number_reflns 4881
_refine_ls_number_restraints 0
_refine_ls_restrained_S_all 0.990
_refine_ls_R_factor_all 0.1320
_refine_ls_R_factor_gt 0.0591
_refine_ls_shift/su_max 0.000
_refine_ls_shift/su_mean 0.000
_refine_ls_structure_factor_coef Fsqd
_refine_ls_weighting_details 'w=1/[\s^2^(Fo^2^)+(0.0401P)^2^] where P=(Fo^2^+2Fc^2^)/3'
_refine_ls_weighting_scheme calc
_refine_ls_wR_factor_gt 0.0979
_refine_ls_wR_factor_ref 0.1211
_reflns_Friedel_coverage 0.000
_reflns_number_gt 2503
_reflns_number_total 4881
_reflns_threshold_expression 'I > 2\s(I)'
_cod_data_source_file d5ob01082a2.cif
_cod_data_source_block shelx
_cod_depositor_comments 'Adding full bibliography for 7160697--7160698.cif.'
_cod_original_sg_symbol_H-M 'P 21/c'
_cod_database_code 7160697
_shelx_shelxl_version_number 2019/3
_shelx_space_group_comment
;
The symmetry employed for this shelxl refinement is uniquely defined
by the following loop, which should always be used as a source of
symmetry information in preference to the above space-group names.
They are only intended as comments.
;

loop_
_space_group_symop_operation_xyz
'x, y, z'
'-x, y+1/2, -z+1/2'
'-x, -y, -z'
'x, -y-1/2, z-1/2'

loop_
_atom_site_label
_atom_site_type_symbol
_atom_site_fract_x
_atom_site_fract_y
_atom_site_fract_z
_atom_site_U_iso_or_equiv
_atom_site_adp_type
_atom_site_occupancy
_atom_site_site_symmetry_order
_atom_site_calc_flag
_atom_site_refinement_flags_posn
_atom_site_refinement_flags_adp
_atom_site_refinement_flags_occupancy
_atom_site_disorder_assembly
_atom_site_disorder_group
S1 S 0.66265(6) 0.44463(4) 0.43578(5) 0.0689(2) Uani 1 1 d . . . . .
S2 S 0.40537(6) 0.30974(5) 0.39998(5) 0.0701(2) Uani 1 1 d . . . . .
N1 N 0.7539(2) 0.46338(13) 0.69204(16) 0.0670(6) Uani 1 1 d . . . . .
N2 N 0.39623(18) 0.26750(14) 0.64243(16) 0.0651(6) Uani 1 1 d . . . . .
C11 C 0.4989(2) 0.34615(15) 0.52113(17) 0.0515(6) Uani 1 1 d . . . . .
C10 C 0.4800(2) 0.31990(16) 0.62364(18) 0.0550(6) Uani 1 1 d . . . . .
C7 C 0.6001(2) 0.40109(14) 0.53493(17) 0.0503(6) Uani 1 1 d . . . . .
C8 C 0.6566(2) 0.41626(16) 0.64786(19) 0.0566(6) Uani 1 1 d . . . . .
C9 C 0.5853(2) 0.36119(16) 0.71193(18) 0.0598(7) Uani 1 1 d . . . . .
C1 C 0.7833(2) 0.51067(15) 0.5139(2) 0.0598(6) Uani 1 1 d . . . . .
C20 C 0.7231(2) 0.22899(18) 0.69935(19) 0.0612(7) Uani 1 1 d . . . . .
C17 C 0.3128(2) 0.22460(17) 0.5557(2) 0.0635(7) Uani 1 1 d . . . . .
C12 C 0.3063(2) 0.23681(16) 0.4461(2) 0.0626(7) Uani 1 1 d . . . . .
C6 C 0.8157(2) 0.51152(16) 0.6263(2) 0.0635(7) Uani 1 1 d . . . . .
C19 C 0.6779(2) 0.29062(17) 0.77235(19) 0.0691(7) Uani 1 1 d . . . . .
H19A H 0.753006 0.317724 0.819296 0.083 Uiso 1 1 calc R U . . .
H19B H 0.633999 0.258652 0.817230 0.083 Uiso 1 1 calc R U . . .
C25 C 0.8268(2) 0.24824(17) 0.6570(2) 0.0738(8) Uani 1 1 d . . . . .
H25 H 0.871302 0.299400 0.675701 0.089 Uiso 1 1 calc R U . . .
C21 C 0.6612(2) 0.1522(2) 0.6700(2) 0.0738(8) Uani 1 1 d . . . . .
H21 H 0.590884 0.138014 0.696829 0.089 Uiso 1 1 calc R U . . .
C18 C 0.5326(2) 0.41377(17) 0.79257(19) 0.0784(8) Uani 1 1 d . . . . .
H18A H 0.470149 0.454333 0.754325 0.118 Uiso 1 1 calc R U . . .
H18B H 0.602590 0.443619 0.840469 0.118 Uiso 1 1 calc R U . . .
H18C H 0.492112 0.376157 0.833226 0.118 Uiso 1 1 calc R U . . .
C2 C 0.8495(3) 0.56275(17) 0.4577(2) 0.0765(8) Uani 1 1 d . . . . .
H2 H 0.826587 0.562426 0.382931 0.092 Uiso 1 1 calc R U . . .
C5 C 0.9170(3) 0.56436(19) 0.6785(3) 0.0839(9) Uani 1 1 d . . . . .
H5 H 0.941037 0.565592 0.753251 0.101 Uiso 1 1 calc R U . . .
C16 C 0.2311(3) 0.16334(19) 0.5818(3) 0.0832(8) Uani 1 1 d . . . . .
H16 H 0.233690 0.153750 0.653697 0.100 Uiso 1 1 calc R U . . .
C23 C 0.8015(3) 0.1164(2) 0.5598(2) 0.0872(9) Uani 1 1 d . . . . .
H23 H 0.827212 0.079110 0.512870 0.105 Uiso 1 1 calc R U . . .
C22 C 0.6999(3) 0.09561(19) 0.6019(3) 0.0852(9) Uani 1 1 d . . . . .
H22 H 0.657264 0.043646 0.584725 0.102 Uiso 1 1 calc R U . . .
C13 C 0.2207(3) 0.18982(19) 0.3673(2) 0.0850(9) Uani 1 1 d . . . . .
H13 H 0.217482 0.198491 0.295163 0.102 Uiso 1 1 calc R U . . .
C24 C 0.8653(3) 0.1927(2) 0.5875(3) 0.0884(9) Uani 1 1 d . . . . .
H24 H 0.934485 0.206930 0.559299 0.106 Uiso 1 1 calc R U . . .
C4 C 0.9828(3) 0.6150(2) 0.6222(4) 0.1004(11) Uani 1 1 d . . . . .
H4 H 1.050599 0.649520 0.659035 0.120 Uiso 1 1 calc R U . . .
C3 C 0.9482(3) 0.61441(19) 0.5124(3) 0.0958(10) Uani 1 1 d . . . . .
H3 H 0.991814 0.649172 0.474556 0.115 Uiso 1 1 calc R U . . .
C14 C 0.1406(3) 0.1303(2) 0.3963(3) 0.1018(11) Uani 1 1 d . . . . .
H14 H 0.082345 0.099323 0.343636 0.122 Uiso 1 1 calc R U . . .
C15 C 0.1468(3) 0.1167(2) 0.5036(4) 0.0993(11) Uani 1 1 d . . . . .
H15 H 0.093719 0.075837 0.523081 0.119 Uiso 1 1 calc R U . . .

loop_
_atom_site_aniso_label
_atom_site_aniso_U_11
_atom_site_aniso_U_22
_atom_site_aniso_U_33
_atom_site_aniso_U_23
_atom_site_aniso_U_13
_atom_site_aniso_U_12
S1 0.0891(5) 0.0736(5) 0.0473(4) -0.0002(3) 0.0231(4) -0.0086(4)
S2 0.0774(4) 0.0840(5) 0.0468(4) -0.0063(3) 0.0118(3) -0.0047(4)
N1 0.0715(13) 0.0757(16) 0.0521(14) -0.0080(11) 0.0127(12) 0.0028(12)
N2 0.0579(12) 0.0830(16) 0.0580(14) 0.0045(12) 0.0213(11) 0.0039(12)
C11 0.0520(13) 0.0619(16) 0.0414(14) -0.0025(12) 0.0135(11) 0.0143(12)
C10 0.0540(14) 0.0664(18) 0.0461(15) 0.0025(12) 0.0156(12) 0.0140(12)
C7 0.0573(14) 0.0540(15) 0.0419(14) 0.0006(11) 0.0169(11) 0.0112(11)
C8 0.0583(14) 0.0632(17) 0.0470(15) -0.0032(13) 0.0107(12) 0.0118(13)
C9 0.0651(15) 0.0778(18) 0.0378(14) 0.0010(12) 0.0156(12) 0.0092(13)
C1 0.0648(15) 0.0462(15) 0.0711(19) -0.0062(13) 0.0222(14) 0.0036(12)
C20 0.0566(15) 0.074(2) 0.0511(16) 0.0169(14) 0.0101(13) 0.0099(14)
C17 0.0534(15) 0.0665(18) 0.075(2) -0.0020(15) 0.0238(14) 0.0094(13)
C12 0.0550(14) 0.0661(18) 0.0662(19) -0.0104(14) 0.0146(13) 0.0100(12)
C6 0.0634(16) 0.0571(17) 0.0684(19) -0.0121(14) 0.0135(14) 0.0078(13)
C19 0.0688(16) 0.090(2) 0.0474(16) 0.0134(14) 0.0123(13) 0.0105(15)
C25 0.0693(17) 0.0666(19) 0.088(2) 0.0112(16) 0.0243(16) 0.0099(14)
C21 0.0696(17) 0.082(2) 0.069(2) 0.0209(16) 0.0164(15) 0.0054(16)
C18 0.0889(18) 0.100(2) 0.0499(17) -0.0049(15) 0.0248(14) 0.0155(16)
C2 0.0864(19) 0.0603(19) 0.089(2) 0.0033(16) 0.0345(17) 0.0052(16)
C5 0.0753(18) 0.083(2) 0.090(2) -0.0242(18) 0.0161(17) -0.0004(17)
C16 0.0737(18) 0.087(2) 0.100(2) -0.0041(19) 0.0410(18) -0.0018(17)
C23 0.109(2) 0.075(2) 0.082(2) 0.0136(18) 0.035(2) 0.0251(19)
C22 0.093(2) 0.071(2) 0.090(2) 0.0081(18) 0.0177(19) 0.0056(17)
C13 0.084(2) 0.084(2) 0.086(2) -0.0196(18) 0.0187(18) -0.0045(17)
C24 0.088(2) 0.083(2) 0.110(3) 0.0236(19) 0.0520(19) 0.0244(18)
C4 0.081(2) 0.079(2) 0.144(4) -0.031(2) 0.032(2) -0.0139(17)
C3 0.090(2) 0.061(2) 0.146(3) -0.004(2) 0.048(2) -0.0025(17)
C14 0.081(2) 0.093(3) 0.133(3) -0.039(2) 0.031(2) -0.0090(18)
C15 0.087(2) 0.082(2) 0.143(3) -0.020(2) 0.055(2) -0.0079(18)

loop_
_atom_type_symbol
_atom_type_description
_atom_type_scat_dispersion_real
_atom_type_scat_dispersion_imag
_atom_type_scat_source
C C 0.0033 0.0016 'International Tables Vol C Tables 4.2.6.8 and 6.1.1.4'
H H 0.0000 0.0000 'International Tables Vol C Tables 4.2.6.8 and 6.1.1.4'
N N 0.0061 0.0033 'International Tables Vol C Tables 4.2.6.8 and 6.1.1.4'
S S 0.1246 0.1234 'International Tables Vol C Tables 4.2.6.8 and 6.1.1.4'

loop_
_geom_angle_atom_site_label_1
_geom_angle_atom_site_label_2
_geom_angle_atom_site_label_3
_geom_angle
_geom_angle_site_symmetry_1
_geom_angle_site_symmetry_3
_geom_angle_publ_flag
C7 S1 C1 100.08(12) . . ?
C11 S2 C12 99.75(12) . . ?
C8 N1 C6 119.3(2) . . ?
C10 N2 C17 119.1(2) . . ?
C7 C11 C10 110.7(2) . . ?
C7 C11 S2 125.97(18) . . ?
C10 C11 S2 123.36(18) . . ?
N2 C10 C11 128.4(2) . . ?
N2 C10 C9 123.3(2) . . ?
C11 C10 C9 108.2(2) . . ?
C11 C7 C8 110.5(2) . . ?
C11 C7 S1 126.84(18) . . ?
C8 C7 S1 122.60(19) . . ?
N1 C8 C7 128.6(2) . . ?
N1 C8 C9 123.0(2) . . ?
C7 C8 C9 108.3(2) . . ?
C8 C9 C10 102.23(19) . . ?
C8 C9 C18 112.5(2) . . ?
C10 C9 C18 113.67(18) . . ?
C8 C9 C19 109.30(18) . . ?
C10 C9 C19 109.1(2) . . ?
C18 C9 C19 109.77(19) . . ?
C2 C1 C6 120.4(2) . . ?
C2 C1 S1 116.2(2) . . ?
C6 C1 S1 123.4(2) . . ?
C21 C20 C25 117.2(3) . . ?
C21 C20 C19 121.4(2) . . ?
C25 C20 C19 121.4(3) . . ?
C16 C17 N2 116.4(3) . . ?
C16 C17 C12 117.5(3) . . ?
N2 C17 C12 126.1(2) . . ?
C13 C12 C17 121.0(2) . . ?
C13 C12 S2 116.0(2) . . ?
C17 C12 S2 123.1(2) . . ?
C5 C6 C1 117.5(3) . . ?
C5 C6 N1 116.8(3) . . ?
C1 C6 N1 125.7(2) . . ?
C20 C19 C9 113.99(19) . . ?
C24 C25 C20 121.1(3) . . ?
C20 C21 C22 122.2(3) . . ?
C3 C2 C1 120.2(3) . . ?
C4 C5 C6 121.7(3) . . ?
C15 C16 C17 121.4(3) . . ?
C22 C23 C24 119.6(3) . . ?
C23 C22 C21 119.6(3) . . ?
C14 C13 C12 119.9(3) . . ?
C23 C24 C25 120.2(3) . . ?
C3 C4 C5 119.9(3) . . ?
C4 C3 C2 120.3(3) . . ?
C13 C14 C15 119.9(3) . . ?
C16 C15 C14 120.3(3) . . ?

loop_
_geom_bond_atom_site_label_1
_geom_bond_atom_site_label_2
_geom_bond_distance
_geom_bond_site_symmetry_2
_geom_bond_publ_flag
S1 C7 1.724(2) . ?
S1 C1 1.754(2) . ?
S2 C11 1.719(2) . ?
S2 C12 1.759(3) . ?
N1 C8 1.282(3) . ?
N1 C6 1.415(3) . ?
N2 C10 1.281(3) . ?
N2 C17 1.408(3) . ?
C11 C7 1.357(3) . ?
C11 C10 1.444(3) . ?
C10 C9 1.523(3) . ?
C7 C8 1.443(3) . ?
C8 C9 1.523(3) . ?
C9 C18 1.539(3) . ?
C9 C19 1.551(3) . ?
C1 C2 1.395(3) . ?
C1 C6 1.398(3) . ?
C20 C21 1.376(3) . ?
C20 C25 1.387(3) . ?
C20 C19 1.508(3) . ?
C17 C16 1.393(3) . ?
C17 C12 1.408(3) . ?
C12 C13 1.389(3) . ?
C6 C5 1.391(3) . ?
C25 C24 1.382(4) . ?
C21 C22 1.381(4) . ?
C2 C3 1.371(4) . ?
C5 C4 1.380(4) . ?
C16 C15 1.376(4) . ?
C23 C22 1.370(4) . ?
C23 C24 1.374(4) . ?
C13 C14 1.379(4) . ?
C4 C3 1.366(4) . ?
C14 C15 1.382(4) . ?
